data_2220245
loop_
_publ_author_name
'Li, Zhan-Xian'
'Yu, Ming-Ming'
'Zhang, Yu-Na'
'Wei, Liu-He'

_publ_section_title
;
 Tris(1,10-phenanthroline-\k^2^<i>N</i>,<i>N</i>')iron(II)
 \m-oxido-bis[trichloridoferrate(III)] ethanol hemisolvate
;
_journal_coeditor_code HY2160
_journal_issue 12
_journal_name_full 'Acta Crystallographica Section E'
_journal_page_first m1514
_journal_paper_doi 10.1107/S1600536808035897
_journal_volume 64
_journal_year 2008
_chemical_formula_iupac '[Fe (C12 H8 N2)3] [Fe2 Cl6 O], 0.5C2 H6 O'
_chemical_formula_moiety 'C37 H27 Cl6 Fe3 N6 O1.5'
_chemical_formula_sum 'C37 H27 Cl6 Fe3 N6 O1.5'
_chemical_formula_weight 959.89
_chemical_name_systematic
;
Tris(1,10-phenanthroline-\k^2^<i>N</i>,<i>N</i>')iron(II)
\m-oxido-bis[trichloridoferrate(III)] ethanol semisolvate
;
_space_group_IT_number 14
_symmetry_cell_setting monoclinic
_symmetry_space_group_name_Hall '-P 2ybc'
_symmetry_space_group_name_H-M 'P 1 21/c 1'
_atom_sites_solution_hydrogens geom
_atom_sites_solution_primary direct
_atom_sites_solution_secondary difmap
_audit_creation_method SHELXL-97
_cell_angle_alpha 90.00
_cell_angle_beta 94.701(2)
_cell_angle_gamma 90.00
_cell_formula_units_Z 4
_cell_length_a 15.3536(18)
_cell_length_b 13.1857(16)
_cell_length_c 20.897(2)
_cell_measurement_reflns_used 20409
_cell_measurement_temperature 294(2)
_cell_measurement_theta_max 25.00
_cell_measurement_theta_min 1.83
_cell_volume 4216.3(8)
_computing_cell_refinement 'SAINT (Bruker, 2007)'
_computing_data_collection 'SMART (Bruker, 2007)'
_computing_data_reduction 'SAINT (Bruker, 2007)'
_computing_molecular_graphics 'SHELXTL (Sheldrick, 2008)'
_computing_publication_material 'SHELXTL (Sheldrick, 2008)'
_computing_structure_refinement 'SHELXTL (Sheldrick, 2008)'
_computing_structure_solution 'SHELXTL (Sheldrick, 2008)'
_diffrn_ambient_temperature 294(2)
_diffrn_measured_fraction_theta_full 0.999
_diffrn_measured_fraction_theta_max 0.999
_diffrn_measurement_device_type 'Bruker SMART 1K CCD area-detector'
_diffrn_measurement_method '\f and \w scans'
_diffrn_radiation_monochromator graphite
_diffrn_radiation_source 'fine-focus sealed tube'
_diffrn_radiation_type MoK\a
_diffrn_radiation_wavelength 0.71073
_diffrn_reflns_av_R_equivalents 0.0581
_diffrn_reflns_av_sigmaI/netI 0.0743
_diffrn_reflns_limit_h_max 14
_diffrn_reflns_limit_h_min -18
_diffrn_reflns_limit_k_max 15
_diffrn_reflns_limit_k_min -15
_diffrn_reflns_limit_l_max 24
_diffrn_reflns_limit_l_min -17
_diffrn_reflns_number 20409
_diffrn_reflns_theta_full 25.00
_diffrn_reflns_theta_max 25.00
_diffrn_reflns_theta_min 1.83
_exptl_absorpt_coefficient_mu 1.437
_exptl_absorpt_correction_T_max 0.544
_exptl_absorpt_correction_T_min 0.452
_exptl_absorpt_correction_type multi-scan
_exptl_absorpt_process_details '(SADABS; Sheldrick, 1996)'
_exptl_crystal_colour brown
_exptl_crystal_density_diffrn 1.512
_exptl_crystal_density_method 'not measured'
_exptl_crystal_description block
_exptl_crystal_F_000 1932
_exptl_crystal_size_max 0.55
_exptl_crystal_size_mid 0.47
_exptl_crystal_size_min 0.42
_refine_diff_density_max 0.839
_refine_diff_density_min -0.392
_refine_ls_extinction_method none
_refine_ls_goodness_of_fit_ref 1.025
_refine_ls_hydrogen_treatment constr
_refine_ls_matrix_type full
_refine_ls_number_parameters 498
_refine_ls_number_reflns 7434
_refine_ls_number_restraints 3
_refine_ls_restrained_S_all 1.033
_refine_ls_R_factor_all 0.1218
_refine_ls_R_factor_gt 0.0642
_refine_ls_shift/su_max 0.018
_refine_ls_shift/su_mean 0.002
_refine_ls_structure_factor_coef Fsqd
_refine_ls_weighting_details 'calc w=1/[\s^2^(Fo^2^)+(0.1185P)^2^] where P=(Fo^2^+2Fc^2^)/3'
_refine_ls_weighting_scheme calc
_refine_ls_wR_factor_gt 0.1877
_refine_ls_wR_factor_ref 0.2121
_reflns_number_gt 4248
_reflns_number_total 7434
_reflns_threshold_expression >2\s(I)
_cod_data_source_file hy2160.cif
_cod_data_source_block I
_cod_depositor_comments
;
The following automatic conversions were performed:
'_symmetry_cell_setting' value 'Monoclinic' changed to 'monoclinic'
according to '/home/saulius/struct/CIF-dictionaries/cif_core.dic'
dictionary named 'cif_core.dic' version 2.4.1 from
2010-06-29.

'_geom_bond_publ_flag' value 'Yes' changed to 'yes' according
to '/home/saulius/struct/CIF-dictionaries/cif_core.dic' dictionary named
'cif_core.dic' version 2.4.1 from 2010-06-29 (14 times).

Automatic conversion script
Id: cif_fix_enum 1527 2010-12-29 10:47:43Z saulius 

The following automatic conversions were performed:

'_symmetry_cell_setting' value 'Monoclinic' changed to 'monoclinic'
according to /home/saulius/struct/CIF-dictionaries/cif_core.dic
dictionary named 'cif_core.dic' version 2.4.1 from
2010-06-29.

'_geom_bond_publ_flag' value 'Yes' changed to 'yes'
according to /home/saulius/struct/CIF-dictionaries/cif_core.dic
dictionary named 'cif_core.dic' version 2.4.1 from 2010-06-29 (14
times).

Automatic conversion script
Id: cif_fix_values 1715 2011-07-08 13:25:40Z adriana 
;
_cod_original_cell_volume 4216.4(8)
_cod_original_sg_symbol_H-M 'P 21/c'
_cod_database_code 2220245
_cod_database_fobs_code 2220245

loop_
_symmetry_equiv_pos_as_xyz
'x, y, z'
'-x, y+1/2, -z+1/2'
'-x, -y, -z'
'x, -y-1/2, z-1/2'

loop_
_atom_site_type_symbol
_atom_site_label
_atom_site_fract_x
_atom_site_fract_y
_atom_site_fract_z
_atom_site_U_iso_or_equiv
_atom_site_adp_type
_atom_site_calc_flag
_atom_site_refinement_flags
_atom_site_occupancy
Fe Fe1 0.25729(6) 0.78424(6) 0.06260(4) 0.0388(3) Uani d . 1
Fe Fe2 0.21293(7) 0.12200(8) 0.71711(5) 0.0533(3) Uani d . 1
Fe Fe3 0.34590(7) 0.14054(7) 0.85736(5) 0.0505(3) Uani d . 1
Cl Cl1 0.27250(13) 0.18682(15) 0.94022(9) 0.0645(5) Uani d . 1
Cl Cl2 0.43389(15) 0.26757(15) 0.83747(11) 0.0765(6) Uani d . 1
Cl Cl3 0.42517(14) 0.00431(14) 0.88656(10) 0.0696(6) Uani d . 1
Cl Cl4 0.1307(2) 0.2590(2) 0.70798(16) 0.1203(11) Uani d . 1
Cl Cl5 0.12833(15) -0.01536(17) 0.70469(11) 0.0815(7) Uani d . 1
Cl Cl6 0.30925(16) 0.12534(15) 0.64332(11) 0.0811(7) Uani d . 1
O O1 0.2707(4) 0.1130(5) 0.7918(3) 0.0874(18) Uani d . 1
N N1 0.3671(4) 0.7608(4) 0.0213(2) 0.0440(13) Uani d . 1
N N2 0.2292(4) 0.6451(4) 0.0334(3) 0.0500(15) Uani d . 1
N N3 0.1978(3) 0.8384(4) -0.0180(2) 0.0431(13) Uani d . 1
N N4 0.1411(4) 0.7998(4) 0.0936(3) 0.0467(14) Uani d . 1
N N5 0.3138(3) 0.7370(4) 0.1461(2) 0.0393(12) Uani d . 1
N N6 0.2932(3) 0.9184(4) 0.0981(2) 0.0400(12) Uani d . 1
C C2 0.4338(4) 0.8226(5) 0.0168(3) 0.0475(17) Uani d . 1
H H27 0.4333 0.8864 0.0357 0.057 Uiso calc R 1
C C3 0.5060(5) 0.7928(7) -0.0164(3) 0.063(2) Uani d . 1
H H36 0.5519 0.8378 -0.0205 0.076 Uiso calc R 1
C C4 0.5088(6) 0.6978(7) -0.0427(3) 0.068(2) Uani d . 1
H H33 0.5571 0.6775 -0.0636 0.082 Uiso calc R 1
C C5 0.4394(6) 0.6325(6) -0.0380(3) 0.057(2) Uani d . 1
C C6 0.4341(7) 0.5289(7) -0.0641(3) 0.076(3) Uani d . 1
H H38 0.4798 0.5029 -0.0856 0.091 Uiso calc R 1
C C7 0.3610(8) 0.4702(7) -0.0565(4) 0.085(3) Uani d . 1
H H47 0.3588 0.4049 -0.0734 0.102 Uiso calc R 1
C C8 0.2901(6) 0.5047(6) -0.0244(4) 0.064(2) Uani d . 1
C C9 0.2164(8) 0.4478(6) -0.0139(4) 0.085(3) Uani d . 1
H H32 0.2108 0.3821 -0.0300 0.102 Uiso calc R 1
C C10 0.1525(7) 0.4877(7) 0.0196(5) 0.088(3) Uani d . 1
H H49 0.1036 0.4496 0.0277 0.105 Uiso calc R 1
C C11 0.1617(5) 0.5860(6) 0.0415(3) 0.062(2) Uani d . 1
H H37 0.1169 0.6127 0.0637 0.075 Uiso calc R 1
C C12 0.3679(5) 0.6666(5) -0.0059(3) 0.0440(16) Uani d . 1
C C13 0.2948(5) 0.6026(5) 0.0009(3) 0.0490(17) Uani d . 1
C C14 0.2293(5) 0.8619(5) -0.0731(3) 0.0508(18) Uani d . 1
H H26 0.2890 0.8547 -0.0765 0.061 Uiso calc R 1
C C15 0.1775(5) 0.8967(6) -0.1261(4) 0.063(2) Uani d . 1
H H45 0.2029 0.9139 -0.1635 0.076 Uiso calc R 1
C C16 0.0899(6) 0.9056(6) -0.1234(4) 0.069(2) Uani d . 1
H H20 0.0548 0.9260 -0.1594 0.083 Uiso calc R 1
C C17 0.0521(5) 0.8837(6) -0.0653(4) 0.066(2) Uani d . 1
C C18 -0.0379(6) 0.8918(8) -0.0552(4) 0.087(3) Uani d . 1
H H44 -0.0775 0.9122 -0.0889 0.105 Uiso calc R 1
C C19 -0.0667(5) 0.8707(8) 0.0018(4) 0.092(3) Uani d . 1
H H50 -0.1263 0.8757 0.0067 0.111 Uiso calc R 1
C C20 -0.0097(5) 0.8408(7) 0.0554(4) 0.068(2) Uani d . 1
C C21 -0.0344(5) 0.8189(7) 0.1172(5) 0.082(3) Uani d . 1
H H46 -0.0928 0.8239 0.1257 0.099 Uiso calc R 1
C C22 0.0263(6) 0.7905(7) 0.1645(4) 0.076(2) Uani d . 1
H H35 0.0095 0.7769 0.2054 0.092 Uiso calc R 1
C C23 0.1141(5) 0.7815(6) 0.1520(4) 0.062(2) Uani d . 1
H H43 0.1549 0.7622 0.1851 0.075 Uiso calc R 1
C C24 0.1109(4) 0.8498(5) -0.0134(3) 0.0482(17) Uani d . 1
C C25 0.0799(4) 0.8296(5) 0.0472(3) 0.0485(17) Uani d . 1
C C26 0.3254(4) 0.6437(5) 0.1694(3) 0.0484(17) Uani d . 1
H H28 0.3050 0.5893 0.1442 0.058 Uiso calc R 1
C C27 0.3662(5) 0.6239(5) 0.2291(4) 0.0580(19) Uani d . 1
H H18 0.3717 0.5573 0.2434 0.070 Uiso calc R 1
C C28 0.3980(5) 0.6995(6) 0.2667(3) 0.060(2) Uani d . 1
H H2 0.4250 0.6858 0.3072 0.072 Uiso calc R 1
C C29 0.3903(5) 0.7982(5) 0.2448(3) 0.0528(18) Uani d . 1
C C30 0.4249(6) 0.8884(6) 0.2784(4) 0.076(3) Uani d . 1
H H42 0.4580 0.8807 0.3174 0.091 Uiso calc R 1
C C31 0.4105(6) 0.9821(6) 0.2548(4) 0.076(3) Uani d . 1
H H48 0.4306 1.0379 0.2789 0.092 Uiso calc R 1
C C32 0.3649(5) 0.9978(5) 0.1934(3) 0.0542(19) Uani d . 1
C C33 0.3478(5) 1.0945(5) 0.1650(4) 0.062(2) Uani d . 1
H H34 0.3652 1.1535 0.1868 0.075 Uiso calc R 1
C C34 0.3054(5) 1.0992(5) 0.1050(4) 0.058(2) Uani d . 1
H H25 0.2939 1.1618 0.0857 0.070 Uiso calc R 1
C C35 0.2796(4) 1.0107(5) 0.0728(3) 0.0489(17) Uani d . 1
H H19 0.2515 1.0159 0.0318 0.059 Uiso calc R 1
C C36 0.3465(4) 0.8139(4) 0.1835(3) 0.0396(15) Uani d . 1
C C37 0.3342(4) 0.9128(5) 0.1575(3) 0.0405(15) Uani d . 1
C C51 0.2017(13) 0.6513(18) 0.8088(10) 0.128(9) Uani d PD 0.50
H H51A 0.1715 0.7143 0.8008 0.191 Uiso calc PR 0.50
H H51B 0.2320 0.6333 0.7721 0.191 Uiso calc PR 0.50
H H51C 0.2429 0.6583 0.8456 0.191 Uiso calc PR 0.50
C C52 0.1376(18) 0.570(2) 0.8211(13) 0.29(4) Uani d PD 0.50
H H52A 0.1042 0.5525 0.7813 0.347 Uiso calc PR 0.50
H H52B 0.1682 0.5104 0.8376 0.347 Uiso calc PR 0.50
O O2 0.0796(14) 0.6063(17) 0.8669(11) 0.183(10) Uani d PD 0.50
H H2A 0.0895 0.6664 0.8746 0.275 Uiso calc PR 0.50

loop_
_atom_site_aniso_label
_atom_site_aniso_U_11
_atom_site_aniso_U_22
_atom_site_aniso_U_33
_atom_site_aniso_U_12
_atom_site_aniso_U_13
_atom_site_aniso_U_23
Fe1 0.0416(5) 0.0331(5) 0.0421(5) 0.0006(4) 0.0060(4) 0.0023(4)
Fe2 0.0609(7) 0.0507(6) 0.0489(6) 0.0022(5) 0.0082(5) 0.0018(5)
Fe3 0.0615(7) 0.0439(6) 0.0467(6) -0.0040(5) 0.0082(5) 0.0014(4)
Cl1 0.0630(13) 0.0672(12) 0.0658(12) -0.0007(10) 0.0218(10) 0.0013(9)
Cl2 0.0889(16) 0.0510(11) 0.0956(16) -0.0046(10) 0.0435(13) 0.0125(10)
Cl3 0.0819(14) 0.0420(10) 0.0844(14) 0.0027(9) 0.0029(11) -0.0028(9)
Cl4 0.116(2) 0.0853(18) 0.166(3) 0.0400(16) 0.050(2) 0.0337(17)
Cl5 0.0851(16) 0.0794(15) 0.0809(15) -0.0258(12) 0.0116(12) -0.0001(11)
Cl6 0.1018(17) 0.0544(12) 0.0941(16) -0.0114(11) 0.0504(13) -0.0036(11)
O1 0.106(5) 0.089(4) 0.064(4) -0.003(3) -0.006(3) -0.002(3)
N1 0.051(4) 0.039(3) 0.043(3) 0.012(3) 0.010(3) 0.006(2)
N2 0.062(4) 0.042(3) 0.045(3) -0.007(3) -0.003(3) 0.004(3)
N3 0.045(3) 0.042(3) 0.044(3) -0.006(2) 0.009(3) 0.007(2)
N4 0.048(3) 0.044(3) 0.049(3) -0.004(3) 0.008(3) 0.012(3)
N5 0.045(3) 0.031(3) 0.043(3) -0.002(2) 0.007(2) 0.004(2)
N6 0.043(3) 0.030(3) 0.049(3) 0.001(2) 0.012(3) 0.003(2)
C2 0.040(4) 0.054(4) 0.051(4) -0.002(3) 0.015(3) 0.002(3)
C3 0.051(5) 0.087(6) 0.052(5) 0.000(4) 0.009(4) 0.017(4)
C4 0.069(6) 0.097(7) 0.041(4) 0.037(5) 0.014(4) 0.004(4)
C5 0.075(6) 0.062(5) 0.036(4) 0.026(4) 0.006(4) 0.010(3)
C6 0.116(8) 0.074(6) 0.038(4) 0.056(6) 0.014(5) -0.006(4)
C7 0.130(9) 0.054(5) 0.067(6) 0.026(6) -0.008(6) -0.008(4)
C8 0.097(6) 0.043(4) 0.051(5) 0.016(4) 0.005(4) -0.011(3)
C9 0.131(9) 0.038(5) 0.082(7) -0.009(5) -0.015(6) -0.006(4)
C10 0.107(8) 0.054(5) 0.101(8) -0.024(5) 0.003(6) -0.003(5)
C11 0.073(5) 0.049(4) 0.064(5) -0.016(4) 0.005(4) 0.001(4)
C12 0.056(4) 0.044(4) 0.033(4) 0.016(3) 0.006(3) 0.005(3)
C13 0.066(5) 0.043(4) 0.038(4) 0.006(3) 0.000(3) 0.005(3)
C14 0.052(4) 0.058(4) 0.043(4) -0.003(3) 0.002(3) 0.006(3)
C15 0.068(6) 0.072(5) 0.052(5) -0.004(4) 0.014(4) 0.013(4)
C16 0.073(6) 0.087(6) 0.045(5) -0.001(5) -0.010(4) 0.015(4)
C17 0.055(5) 0.088(6) 0.053(5) -0.005(4) 0.002(4) 0.009(4)
C18 0.053(5) 0.141(9) 0.066(6) 0.002(5) -0.010(4) 0.025(6)
C19 0.039(5) 0.160(10) 0.078(7) 0.008(5) 0.003(4) 0.023(6)
C20 0.041(5) 0.097(6) 0.068(6) 0.005(4) 0.009(4) 0.019(4)
C21 0.044(5) 0.116(8) 0.089(7) 0.008(5) 0.020(5) 0.013(6)
C22 0.060(6) 0.103(7) 0.070(6) -0.001(5) 0.025(5) 0.020(5)
C23 0.065(5) 0.066(5) 0.056(5) 0.001(4) 0.008(4) 0.014(4)
C24 0.042(4) 0.049(4) 0.053(4) -0.008(3) 0.000(3) 0.006(3)
C25 0.042(4) 0.056(4) 0.047(4) -0.005(3) 0.005(3) 0.007(3)
C26 0.057(4) 0.034(4) 0.055(4) 0.001(3) 0.010(4) 0.004(3)
C27 0.069(5) 0.046(4) 0.059(5) -0.001(4) 0.004(4) 0.010(4)
C28 0.072(5) 0.062(5) 0.046(4) 0.001(4) 0.003(4) 0.019(4)
C29 0.063(5) 0.054(4) 0.041(4) 0.004(4) 0.007(3) -0.003(3)
C30 0.104(7) 0.069(6) 0.051(5) 0.008(5) -0.019(5) -0.005(4)
C31 0.125(8) 0.053(5) 0.048(5) -0.003(5) -0.010(5) -0.019(4)
C32 0.079(5) 0.038(4) 0.048(4) 0.000(4) 0.020(4) -0.005(3)
C33 0.085(6) 0.037(4) 0.067(5) -0.005(4) 0.018(4) -0.009(3)
C34 0.076(5) 0.031(4) 0.068(5) 0.010(3) 0.009(4) 0.003(3)
C35 0.058(4) 0.035(4) 0.054(4) 0.005(3) 0.008(3) 0.006(3)
C36 0.045(4) 0.034(3) 0.041(4) 0.000(3) 0.011(3) 0.001(3)
C37 0.046(4) 0.040(4) 0.036(4) 0.001(3) 0.006(3) -0.002(3)
C51 0.12(2) 0.16(2) 0.105(18) 0.066(18) 0.018(15) -0.036(16)
C52 0.12(3) 0.45(8) 0.28(5) -0.07(4) -0.10(3) 0.30(6)
O2 0.18(2) 0.147(18) 0.21(2) 0.007(16) -0.078(18) -0.017(16)

loop_
_atom_type_symbol
_atom_type_description
_atom_type_scat_dispersion_real
_atom_type_scat_dispersion_imag
_atom_type_scat_source
C C 0.0033 0.0016 'International Tables Vol C Tables 4.2.6.8 and 6.1.1.4'
H H 0.0000 0.0000 'International Tables Vol C Tables 4.2.6.8 and 6.1.1.4'
N N 0.0061 0.0033 'International Tables Vol C Tables 4.2.6.8 and 6.1.1.4'
O O 0.0106 0.0060 'International Tables Vol C Tables 4.2.6.8 and 6.1.1.4'
Cl Cl 0.1484 0.1585 'International Tables Vol C Tables 4.2.6.8 and 6.1.1.4'
Fe Fe 0.3463 0.8444 'International Tables Vol C Tables 4.2.6.8 and 6.1.1.4'

loop_
_geom_angle_atom_site_label_1
_geom_angle_atom_site_label_2
_geom_angle_atom_site_label_3
_geom_angle
N4 Fe1 N2 91.0(2)
N4 Fe1 N6 90.9(2)
N2 Fe1 N6 174.7(2)
N4 Fe1 N1 172.7(2)
N2 Fe1 N1 83.8(2)
N6 Fe1 N1 94.7(2)
N4 Fe1 N3 82.8(2)
N2 Fe1 N3 89.9(2)
N6 Fe1 N3 95.3(2)
N1 Fe1 N3 92.1(2)
N4 Fe1 N5 95.0(2)
N2 Fe1 N5 92.8(2)
N6 Fe1 N5 82.1(2)
N1 Fe1 N5 90.4(2)
N3 Fe1 N5 176.5(2)
O1 Fe2 Cl4 112.4(2)
O1 Fe2 Cl6 107.8(2)
Cl4 Fe2 Cl6 109.44(11)
O1 Fe2 Cl5 107.4(2)
Cl4 Fe2 Cl5 109.35(12)
Cl6 Fe2 Cl5 110.45(9)
O1 Fe3 Cl2 112.5(2)
O1 Fe3 Cl3 110.9(2)
Cl2 Fe3 Cl3 109.50(9)
O1 Fe3 Cl1 108.7(2)
Cl2 Fe3 Cl1 107.12(9)
Cl3 Fe3 Cl1 107.94(9)
Fe2 O1 Fe3 160.6(4)
C2 N1 C12 119.9(6)
C2 N1 Fe1 129.0(5)
C12 N1 Fe1 111.1(4)
C11 N2 C13 115.8(6)
C11 N2 Fe1 131.7(6)
C13 N2 Fe1 112.4(5)
C14 N3 C24 117.9(6)
C14 N3 Fe1 130.4(5)
C24 N3 Fe1 111.7(4)
C23 N4 C25 117.1(6)
C23 N4 Fe1 129.8(5)
C25 N4 Fe1 113.1(4)
C26 N5 C36 116.7(5)
C26 N5 Fe1 130.4(4)
C36 N5 Fe1 112.8(4)
C35 N6 C37 117.4(5)
C35 N6 Fe1 129.5(4)
C37 N6 Fe1 113.1(4)
N1 C2 C3 120.7(7)
N1 C2 H27 119.7
C3 C2 H27 119.7
C4 C3 C2 120.2(8)
C4 C3 H36 119.9
C2 C3 H36 119.9
C3 C4 C5 119.5(7)
C3 C4 H33 120.2
C5 C4 H33 120.3
C4 C5 C12 118.2(7)
C4 C5 C6 124.9(8)
C12 C5 C6 116.9(8)
C7 C6 C5 119.9(8)
C7 C6 H38 120.1
C5 C6 H38 120.1
C6 C7 C8 122.9(8)
C6 C7 H47 118.6
C8 C7 H47 118.6
C9 C8 C13 117.2(8)
C9 C8 C7 125.1(8)
C13 C8 C7 117.7(9)
C10 C9 C8 120.2(8)
C10 C9 H32 119.9
C8 C9 H32 119.9
C9 C10 C11 118.5(9)
C9 C10 H49 120.7
C11 C10 H49 120.7
N2 C11 C10 125.0(9)
N2 C11 H37 117.5
C10 C11 H37 117.5
N1 C12 C5 121.5(7)
N1 C12 C13 117.7(6)
C5 C12 C13 120.8(7)
N2 C13 C8 123.1(7)
N2 C13 C12 115.0(6)
C8 C13 C12 121.9(7)
N3 C14 C15 123.2(7)
N3 C14 H26 118.4
C15 C14 H26 118.4
C16 C15 C14 120.0(7)
C16 C15 H45 120.0
C14 C15 H45 120.0
C15 C16 C17 119.8(7)
C15 C16 H20 120.1
C17 C16 H20 120.1
C18 C17 C16 125.7(7)
C18 C17 C24 118.4(7)
C16 C17 C24 115.8(7)
C19 C18 C17 121.0(7)
C19 C18 H44 119.5
C17 C18 H44 119.5
C18 C19 C20 122.3(8)
C18 C19 H50 118.8
C20 C19 H50 118.8
C21 C20 C25 115.5(7)
C21 C20 C19 125.9(7)
C25 C20 C19 118.6(7)
C22 C21 C20 120.4(7)
C22 C21 H46 119.8
C20 C21 H46 119.8
C21 C22 C23 120.2(8)
C21 C22 H35 119.9
C23 C22 H35 119.9
N4 C23 C22 121.9(7)
N4 C23 H43 119.0
C22 C23 H43 119.0
N3 C24 C25 116.6(6)
N3 C24 C17 123.3(7)
C25 C24 C17 120.0(6)
N4 C25 C20 124.9(7)
N4 C25 C24 115.5(6)
C20 C25 C24 119.6(6)
N5 C26 C27 123.1(6)
N5 C26 H28 118.4
C27 C26 H28 118.4
C28 C27 C26 120.6(7)
C28 C27 H18 119.7
C26 C27 H18 119.7
C27 C28 C29 119.4(7)
C27 C28 H2 120.3
C29 C28 H2 120.3
C28 C29 C36 117.3(6)
C28 C29 C30 126.3(7)
C36 C29 C30 116.4(6)
C31 C30 C29 122.1(7)
C31 C30 H42 118.9
C29 C30 H42 118.9
C30 C31 C32 121.2(7)
C30 C31 H48 119.4
C32 C31 H48 119.4
C37 C32 C33 116.6(6)
C37 C32 C31 118.8(6)
C33 C32 C31 124.5(7)
C34 C33 C32 118.8(6)
C34 C33 H34 120.6
C32 C33 H34 120.6
C33 C34 C35 120.2(6)
C33 C34 H25 119.9
C35 C34 H25 119.9
N6 C35 C34 123.0(6)
N6 C35 H19 118.5
C34 C35 H19 118.5
N5 C36 C29 122.8(6)
N5 C36 C37 115.9(5)
C29 C36 C37 121.3(6)
N6 C37 C32 124.0(6)
N6 C37 C36 116.1(5)
C32 C37 C36 119.9(6)
C52 C51 H51A 109.3
C52 C51 H51B 109.6
H51A C51 H51B 109.5
C52 C51 H51C 109.5
H51A C51 H51C 109.5
H51B C51 H51C 109.5
O2 C52 C51 109.5(17)
O2 C52 H52A 109.9
C51 C52 H52A 109.7
O2 C52 H52B 109.8
C51 C52 H52B 109.7
H52A C52 H52B 108.2
C52 O2 H2A 109.5

loop_
_geom_bond_atom_site_label_1
_geom_bond_atom_site_label_2
_geom_bond_distance
_geom_bond_publ_flag
Fe1 N4 1.958(6) yes
Fe1 N2 1.970(5) yes
Fe1 N6 1.979(5) yes
Fe1 N1 1.980(5) yes
Fe1 N3 1.982(5) yes
Fe1 N5 1.985(5) yes
Fe2 O1 1.735(5) yes
Fe2 Cl4 2.204(3) yes
Fe2 Cl6 2.223(2) yes
Fe2 Cl5 2.231(2) yes
Fe3 O1 1.756(5) yes
Fe3 Cl2 2.213(2) yes
Fe3 Cl3 2.227(2) yes
Fe3 Cl1 2.227(2) yes
N1 C2 1.318(8) ?
N1 C12 1.367(8) ?
N2 C11 1.319(9) ?
N2 C13 1.379(9) ?
N3 C14 1.323(8) ?
N3 C24 1.353(8) ?
N4 C23 1.343(8) ?
N4 C25 1.353(8) ?
N5 C26 1.330(7) ?
N5 C36 1.351(8) ?
N6 C35 1.337(7) ?
N6 C37 1.346(7) ?
C2 C3 1.411(10) ?
C2 H27 0.9300 ?
C3 C4 1.370(11) ?
C3 H36 0.9300 ?
C4 C5 1.380(11) ?
C4 H33 0.9300 ?
C5 C12 1.406(10) ?
C5 C6 1.471(11) ?
C6 C7 1.383(13) ?
C6 H38 0.9300 ?
C7 C8 1.399(12) ?
C7 H47 0.9300 ?
C8 C9 1.391(12) ?
C8 C13 1.395(10) ?
C9 C10 1.358(13) ?
C9 H32 0.9300 ?
C10 C11 1.377(11) ?
C10 H49 0.9300 ?
C11 H37 0.9300 ?
C12 C13 1.420(10) ?
C14 C15 1.387(9) ?
C14 H26 0.9300 ?
C15 C16 1.356(10) ?
C15 H45 0.9300 ?
C16 C17 1.418(10) ?
C16 H20 0.9300 ?
C17 C18 1.419(11) ?
C17 C24 1.425(9) ?
C18 C19 1.335(11) ?
C18 H44 0.9300 ?
C19 C20 1.419(11) ?
C19 H50 0.9300 ?
C20 C21 1.405(11) ?
C20 C25 1.408(10) ?
C21 C22 1.355(11) ?
C21 H46 0.9300 ?
C22 C23 1.399(11) ?
C22 H35 0.9300 ?
C23 H43 0.9300 ?
C24 C25 1.415(9) ?
C26 C27 1.373(9) ?
C26 H28 0.9300 ?
C27 C28 1.337(10) ?
C27 H18 0.9300 ?
C28 C29 1.381(9) ?
C28 H2 0.9300 ?
C29 C36 1.412(9) ?
C29 C30 1.458(10) ?
C30 C31 1.342(11) ?
C30 H42 0.9300 ?
C31 C32 1.425(10) ?
C31 H48 0.9300 ?
C32 C37 1.408(9) ?
C32 C33 1.421(9) ?
C33 C34 1.365(10) ?
C33 H34 0.9300 ?
C34 C35 1.389(9) ?
C34 H25 0.9300 ?
C35 H19 0.9300 ?
C36 C37 1.420(8) ?
C51 C52 1.487(18) ?
C51 H51A 0.9600 ?
C51 H51B 0.9600 ?
C51 H51C 0.9600 ?
C52 O2 1.440(19) ?
C52 H52A 0.9700 ?
C52 H52B 0.9700 ?
O2 H2A 0.8200 ?
